data_1521695
loop_
_publ_author_name
'Onoda, M.'
'Nishiguchi, N.'

_publ_section_title
;
 S=1/2 zigzag-chain structure and ferromagnetism of Cd V O3
;
_journal_name_full 'Journal of Physics: Condensed Matter'
_journal_page_first 749
_journal_page_last 757
_journal_volume 11
_journal_year 1999
_chemical_formula_sum 'Cd O3 V'
_chemical_name_systematic 'Cd (V O3)'
_space_group_IT_number 62
_symmetry_space_group_name_Hall '-P 2ac 2n'
_symmetry_space_group_name_H-M 'P n m a'
_cell_angle_alpha 90
_cell_angle_beta 90
_cell_angle_gamma 90
_cell_formula_units_Z 4
_cell_length_a 14.301
_cell_length_b 3.598
_cell_length_c 5.204
_cell_volume 267.772
_citation_journal_id_ASTM JCOMEL
_cod_data_source_file Onoda_JCOMEL_1999_106.cif
_cod_data_source_block Cd1O3V1
_cod_original_cell_volume 267.7718
_cod_original_formula_sum 'Cd1 O3 V1'
_cod_database_code 1521695

loop_
_symmetry_equiv_pos_as_xyz
x,y,z
-x+1/2,-y,z+1/2
x+1/2,-y+1/2,-z+1/2
-x,y+1/2,-z
-x,-y,-z
x-1/2,y,-z-1/2
-x-1/2,y-1/2,z-1/2
x,-y-1/2,z

loop_
_atom_site_label
_atom_site_type_symbol
_atom_site_fract_x
_atom_site_fract_y
_atom_site_fract_z
_atom_site_occupancy
_atom_site_U_iso_or_equiv
O3 O-2 0.1941 0.25 0.8936 1 0.0
O1 O-2 0.1096 0.25 0.393 1 0.0
O2 O-2 -0.0579 0.25 0.0421 1 0.0
V1 V+4 0.08058 0.25 0.0826 1 0.0
Cd1 Cd+2 0.31842 0.25 0.13832 1 0.0
